data_9008316
loop_
_publ_author_name
'Laarif, A.'
'Theobald, F. R.'
'Vivier, H.'
'Hewat, A. W.'

_publ_section_title
;
 Crystal structure of Sb2MoO6
 Note: X-ray single crystal refinement
 Note: synthetic polymorph of biehlite
;
_journal_name_full 'Zeitschrift fur Kristallographie'
_journal_page_first 117
_journal_page_last 124
_journal_volume 167
_journal_year 1984
_chemical_formula_structural Sb2MoO6
_chemical_formula_sum 'Mo O6 Sb2'
_space_group_IT_number 2
_symmetry_space_group_name_Hall '-P 1'
_symmetry_space_group_name_H-M 'P -1'
_cell_angle_alpha 70.43
_cell_angle_beta 70.91
_cell_angle_gamma 83.35
_cell_length_a 7.481
_cell_length_b 7.504
_cell_length_c 10.120
_cell_formula_units_Z 4
_cell_volume 505.842
_database_code_amcsd 0010869
_exptl_crystal_density_diffrn 5.718
_cod_original_formula_sum 'Sb2 Mo O6'
_cod_database_code 9008316
_amcsd_formula_title Sb2MoO6

loop_
_space_group_symop_operation_xyz
x,y,z
-x,-y,-z

loop_
_atom_site_label
_atom_site_fract_x
_atom_site_fract_y
_atom_site_fract_z
Sb1 0.12970 0.55910 0.17340
Sb2 0.05800 0.12170 0.17760
Sb3 0.58290 0.62720 0.16220
Sb4 0.61610 0.08350 0.16210
Mo1 0.77640 0.72320 0.48380
Mo2 0.27340 0.78120 0.49780
O1 0.39800 0.75600 0.31700
O2 0.38700 0.68800 0.06000
O3 0.91900 0.27500 0.31300
O4 0.69200 0.88700 0.06400
O5 0.73900 0.53200 0.43300
O6 0.23100 0.02500 0.44000
O7 0.75700 0.91900 0.31800
O8 0.19600 0.37100 0.06500
O9 0.72300 0.60000 0.68800
O10 0.87100 0.20500 0.06800
O11 0.53200 0.23100 0.43900
O12 0.02300 0.72800 0.44100

loop_
_cod_related_entry_id
_cod_related_entry_database
_cod_related_entry_code
1 AMCSD 0010869
